data_2234842
loop_
_publ_author_name
'Wang, Yan'
'Zhang, Qian'
'Yan, Peng-Fei'
'Hou, Guang-Feng'
'Li, Hong-Feng'

_publ_section_title
;
 Trichlorido{\m-6,6'-dimethoxy-2,2'-[cyclohexane-1,2-diylbis(nitrilomethanylylidene)]diphenolato}dimethanolcopper(II)samarium(III)
;
_journal_coeditor_code XU5492
_journal_issue 5
_journal_name_full 'Acta Crystallographica Section E'
_journal_page_first m589
_journal_paper_doi 10.1107/S1600536812014523
_journal_volume 68
_journal_year 2012
_chemical_formula_iupac '[Cu Sm (C22 H24 N2 O4) Cl3 (C H4 O)2]'
_chemical_formula_moiety 'C24 H32 Cl3 Cu N2 O6 Sm'
_chemical_formula_sum 'C24 H32 Cl3 Cu N2 O6 Sm'
_chemical_formula_weight 764.77
_chemical_name_systematic
;
Trichlorido{\m-6,6'-dimethoxy-2,2'-[cyclohexane-1,2-
diylbis(nitrilomethanylylidene)]diphenolato}dimethanolcopper(II)samarium(III)
;
_space_group_IT_number 14
_symmetry_cell_setting monoclinic
_symmetry_space_group_name_Hall '-P 2ybc'
_symmetry_space_group_name_H-M 'P 1 21/c 1'
_atom_sites_solution_hydrogens geom
_atom_sites_solution_primary direct
_atom_sites_solution_secondary difmap
_audit_creation_method SHELXL-97
_cell_angle_alpha 90.00
_cell_angle_beta 110.21(3)
_cell_angle_gamma 90.00
_cell_formula_units_Z 4
_cell_length_a 7.5130(15)
_cell_length_b 26.712(5)
_cell_length_c 14.970(5)
_cell_measurement_reflns_used 22347
_cell_measurement_temperature 293(2)
_cell_measurement_theta_max 27.45
_cell_measurement_theta_min 3.00
_cell_volume 2819.3(13)
_computing_cell_refinement 'RAPID-AUTO (Rigaku, 1998)'
_computing_data_collection 'RAPID-AUTO (Rigaku, 1998)'
_computing_data_reduction 'CrystalClear (Rigaku/MSC, 2002)'
_computing_molecular_graphics 'SHELXTL (Sheldrick, 2008)'
_computing_publication_material 'SHELXTL (Sheldrick, 2008)'
_computing_structure_refinement 'SHELXTL (Sheldrick, 2008)'
_computing_structure_solution 'SHELXTL (Sheldrick, 2008)'
_diffrn_ambient_temperature 293(2)
_diffrn_measured_fraction_theta_full 0.997
_diffrn_measured_fraction_theta_max 0.997
_diffrn_measurement_device_type 'Rigaku R-AXIS RAPID'
_diffrn_measurement_method '\w scan'
_diffrn_radiation_monochromator graphite
_diffrn_radiation_source 'fine-focus sealed tube'
_diffrn_radiation_type MoK\a
_diffrn_radiation_wavelength 0.71073
_diffrn_reflns_av_R_equivalents 0.0386
_diffrn_reflns_av_sigmaI/netI 0.0309
_diffrn_reflns_limit_h_max 9
_diffrn_reflns_limit_h_min -9
_diffrn_reflns_limit_k_max 34
_diffrn_reflns_limit_k_min -34
_diffrn_reflns_limit_l_max 19
_diffrn_reflns_limit_l_min -19
_diffrn_reflns_number 26818
_diffrn_reflns_theta_full 27.45
_diffrn_reflns_theta_max 27.45
_diffrn_reflns_theta_min 3.00
_diffrn_standards_decay_% 0
_diffrn_standards_interval_count 0
_diffrn_standards_interval_time 0
_diffrn_standards_number 0
_exptl_absorpt_coefficient_mu 3.142
_exptl_absorpt_correction_T_max 0.605
_exptl_absorpt_correction_T_min 0.475
_exptl_absorpt_correction_type multi-scan
_exptl_absorpt_process_details '(ABSCOR; Higashi, 1995)'
_exptl_crystal_colour Yellow
_exptl_crystal_density_diffrn 1.802
_exptl_crystal_density_method 'not measured'
_exptl_crystal_description block
_exptl_crystal_F_000 1520
_exptl_crystal_size_max 0.24
_exptl_crystal_size_mid 0.22
_exptl_crystal_size_min 0.16
_refine_diff_density_max 1.376
_refine_diff_density_min -1.221
_refine_ls_extinction_method none
_refine_ls_goodness_of_fit_ref 1.110
_refine_ls_hydrogen_treatment constr
_refine_ls_matrix_type full
_refine_ls_number_parameters 340
_refine_ls_number_reflns 6432
_refine_ls_number_restraints 0
_refine_ls_restrained_S_all 1.110
_refine_ls_R_factor_all 0.0439
_refine_ls_R_factor_gt 0.0379
_refine_ls_shift/su_max 0.007
_refine_ls_shift/su_mean 0.000
_refine_ls_structure_factor_coef Fsqd
_refine_ls_weighting_details 'calc w=1/[\s^2^(Fo^2^)+(0.0215P)^2^+12.8071P] where P=(Fo^2^+2Fc^2^)/3'
_refine_ls_weighting_scheme calc
_refine_ls_wR_factor_gt 0.0921
_refine_ls_wR_factor_ref 0.0957
_reflns_number_gt 5702
_reflns_number_total 6432
_reflns_threshold_expression I>2sigma(I)
_cod_data_source_file xu5492.cif
_cod_data_source_block I
_cod_original_cell_volume 2819.3(12)
_cod_original_sg_symbol_H-M 'P 21/c'
_cod_database_code 2234842
_cod_database_fobs_code 2234842

loop_
_symmetry_equiv_pos_as_xyz
'x, y, z'
'-x, y+1/2, -z+1/2'
'-x, -y, -z'
'x, -y-1/2, z-1/2'

loop_
_atom_site_type_symbol
_atom_site_label
_atom_site_fract_x
_atom_site_fract_y
_atom_site_fract_z
_atom_site_U_iso_or_equiv
_atom_site_adp_type
_atom_site_calc_flag
_atom_site_refinement_flags
_atom_site_occupancy
_atom_site_symmetry_multiplicity
Sm Sm1 0.71298(3) 0.826090(8) 0.734742(16) 0.03035(8) Uani d . 1 1
Cu Cu1 0.87065(9) 0.94753(2) 0.75822(4) 0.03624(15) Uani d . 1 1
Cl Cl1 0.5519(2) 0.73817(5) 0.74276(10) 0.0479(3) Uani d . 1 1
Cl Cl2 1.0014(2) 0.78339(6) 0.69456(11) 0.0561(4) Uani d . 1 1
Cl Cl3 0.5786(2) 0.97014(5) 0.81281(11) 0.0511(3) Uani d . 1 1
C C1 0.6853(7) 0.91187(19) 0.5636(3) 0.0370(10) Uani d . 1 1
C C2 0.6128(7) 0.8715(2) 0.5017(3) 0.0378(11) Uani d . 1 1
C C3 0.5577(8) 0.8772(2) 0.4044(4) 0.0500(14) Uani d . 1 1
H H3 0.5102 0.8502 0.3641 0.060 Uiso calc R 1 1
C C4 0.5742(10) 0.9239(2) 0.3674(4) 0.0569(16) Uani d . 1 1
H H4 0.5351 0.9282 0.3018 0.068 Uiso calc R 1 1
C C5 0.6472(10) 0.9636(2) 0.4261(4) 0.0545(15) Uani d . 1 1
H H5 0.6580 0.9946 0.4001 0.065 Uiso calc R 1 1
C C6 0.7065(9) 0.9580(2) 0.5259(4) 0.0454(12) Uani d . 1 1
C C7 0.7905(11) 1.0016(2) 0.5827(4) 0.0603(17) Uani d . 1 1
H H7 0.7938 1.0311 0.5504 0.072 Uiso calc R 1 1
C C8 0.9401(16) 1.0476(3) 0.7301(5) 0.100(3) Uani d . 1 1
H H8 0.8389 1.0570 0.7542 0.120 Uiso calc R 1 1
C C9 0.9615(11) 1.0941(2) 0.6791(5) 0.0625(17) Uani d . 1 1
H H9A 0.8385 1.1038 0.6344 0.075 Uiso calc R 1 1
H H9B 1.0440 1.0872 0.6430 0.075 Uiso calc R 1 1
C C10 1.042(2) 1.1367(3) 0.7461(6) 0.123(5) Uani d . 1 1
H H10A 1.0891 1.1616 0.7126 0.148 Uiso calc R 1 1
H H10B 0.9398 1.1519 0.7619 0.148 Uiso calc R 1 1
C C11 1.1897(12) 1.1251(2) 0.8319(7) 0.088(3) Uani d . 1 1
H H11A 1.1984 1.1525 0.8759 0.105 Uiso calc R 1 1
H H11B 1.3075 1.1248 0.8188 0.105 Uiso calc R 1 1
C C12 1.1795(9) 1.0763(2) 0.8835(4) 0.0501(14) Uani d . 1 1
H H12A 1.3065 1.0661 0.9225 0.060 Uiso calc R 1 1
H H12B 1.1070 1.0818 0.9252 0.060 Uiso calc R 1 1
C C13 1.0883(12) 1.0358(2) 0.8137(5) 0.079(3) Uani d . 1 1
H H13 1.1897 1.0281 0.7887 0.095 Uiso calc R 1 1
C C14 1.1627(7) 0.97096(18) 0.9350(4) 0.0411(11) Uani d . 1 1
H H14 1.2479 0.9936 0.9746 0.049 Uiso calc R 1 1
C C15 1.1560(7) 0.92122(18) 0.9727(3) 0.0341(10) Uani d . 1 1
C C16 1.2785(7) 0.91120(19) 1.0659(3) 0.0391(11) Uani d . 1 1
H H16 1.3543 0.9368 1.1014 0.047 Uiso calc R 1 1
C C17 1.2890(8) 0.8648(2) 1.1055(4) 0.0437(12) Uani d . 1 1
H H17 1.3715 0.8591 1.1672 0.052 Uiso calc R 1 1
C C18 1.1760(8) 0.82578(19) 1.0537(4) 0.0414(11) Uani d . 1 1
H H18 1.1825 0.7942 1.0807 0.050 Uiso calc R 1 1
C C19 1.0557(7) 0.83442(17) 0.9627(3) 0.0341(10) Uani d . 1 1
C C20 1.0430(6) 0.88190(16) 0.9195(3) 0.0295(9) Uani d . 1 1
C C21 0.9741(10) 0.7477(2) 0.9362(5) 0.0627(18) Uani d . 1 1
H H21A 1.1034 0.7393 0.9453 0.094 Uiso calc R 1 1
H H21B 0.8908 0.7257 0.8895 0.094 Uiso calc R 1 1
H H21C 0.9521 0.7441 0.9953 0.094 Uiso calc R 1 1
C C22 0.5202(11) 0.7845(2) 0.4921(5) 0.0673(19) Uani d . 1 1
H H22A 0.3928 0.7916 0.4513 0.101 Uiso calc R 1 1
H H22B 0.5195 0.7568 0.5328 0.101 Uiso calc R 1 1
H H22C 0.5960 0.7762 0.4540 0.101 Uiso calc R 1 1
C C23 0.2473(10) 0.8815(3) 0.6207(6) 0.076(2) Uani d . 1 1
H H23A 0.1999 0.8947 0.6677 0.115 Uiso calc R 1 1
H H23B 0.1428 0.8732 0.5642 0.115 Uiso calc R 1 1
H H23C 0.3257 0.9061 0.6056 0.115 Uiso calc R 1 1
C C24 0.4502(11) 0.8428(3) 0.8882(6) 0.071(2) Uani d . 1 1
H H24A 0.3326 0.8590 0.8535 0.106 Uiso calc R 1 1
H H24B 0.4856 0.8508 0.9546 0.106 Uiso calc R 1 1
H H24C 0.4354 0.8072 0.8798 0.106 Uiso calc R 1 1
N N1 0.8603(8) 1.00248(16) 0.6733(3) 0.0533(13) Uani d . 1 1
N N2 1.0622(6) 0.98642(15) 0.8522(3) 0.0394(10) Uani d . 1 1
O O1 0.7289(5) 0.90241(12) 0.6569(2) 0.0406(8) Uani d . 1 1
O O2 0.5985(6) 0.82768(13) 0.5490(2) 0.0442(9) Uani d . 1 1
O O3 0.9297(5) 0.88600(11) 0.8294(2) 0.0335(7) Uani d . 1 1
O O4 0.9380(5) 0.79875(12) 0.9037(2) 0.0376(8) Uani d . 1 1
O O5 0.5922(5) 0.85941(13) 0.8540(3) 0.0458(9) Uani d . 1 1
H H5A 0.5831 0.8903 0.8488 0.055 Uiso d R 1 1
O O6 0.3557(6) 0.83790(16) 0.6567(3) 0.0561(10) Uani d . 1 1
H H6 0.2791 0.8194 0.6687 0.067 Uiso d R 1 1

loop_
_atom_site_aniso_label
_atom_site_aniso_U_11
_atom_site_aniso_U_22
_atom_site_aniso_U_33
_atom_site_aniso_U_12
_atom_site_aniso_U_13
_atom_site_aniso_U_23
Sm1 0.03588(13) 0.02655(12) 0.02773(12) -0.00480(9) 0.00986(9) -0.00285(9)
Cu1 0.0475(4) 0.0268(3) 0.0287(3) -0.0079(2) 0.0058(2) 0.0009(2)
Cl1 0.0521(8) 0.0312(6) 0.0544(8) -0.0119(5) 0.0106(6) -0.0019(5)
Cl2 0.0495(8) 0.0647(9) 0.0612(9) -0.0009(7) 0.0281(7) -0.0145(7)
Cl3 0.0563(8) 0.0338(6) 0.0653(9) 0.0011(6) 0.0237(7) -0.0028(6)
C1 0.043(3) 0.041(3) 0.025(2) 0.002(2) 0.010(2) 0.0041(19)
C2 0.037(3) 0.046(3) 0.032(2) -0.001(2) 0.013(2) -0.001(2)
C3 0.051(3) 0.060(4) 0.033(3) -0.005(3) 0.007(2) -0.008(2)
C4 0.070(4) 0.067(4) 0.028(3) 0.001(3) 0.011(3) 0.004(3)
C5 0.075(4) 0.055(3) 0.030(3) 0.005(3) 0.014(3) 0.013(2)
C6 0.057(3) 0.041(3) 0.034(3) 0.000(3) 0.012(2) 0.003(2)
C7 0.098(5) 0.043(3) 0.040(3) -0.011(3) 0.025(3) 0.009(2)
C8 0.176(10) 0.051(4) 0.047(4) -0.047(5) 0.006(5) 0.005(3)
C9 0.091(5) 0.035(3) 0.062(4) -0.015(3) 0.028(4) 0.003(3)
C10 0.228(13) 0.049(4) 0.071(5) -0.047(6) 0.025(7) 0.008(4)
C11 0.078(5) 0.034(3) 0.123(7) -0.023(3) -0.002(5) 0.013(4)
C12 0.054(3) 0.037(3) 0.060(4) -0.013(3) 0.021(3) -0.009(2)
C13 0.090(5) 0.032(3) 0.077(5) -0.026(3) -0.020(4) 0.011(3)
C14 0.041(3) 0.032(2) 0.043(3) -0.004(2) 0.005(2) -0.008(2)
C15 0.035(2) 0.034(2) 0.031(2) -0.0027(19) 0.0079(19) -0.0062(19)
C16 0.035(3) 0.041(3) 0.034(2) -0.001(2) 0.002(2) -0.007(2)
C17 0.044(3) 0.048(3) 0.030(2) 0.002(2) 0.001(2) 0.002(2)
C18 0.047(3) 0.036(3) 0.036(3) 0.003(2) 0.007(2) 0.006(2)
C19 0.035(2) 0.031(2) 0.036(2) -0.0002(19) 0.012(2) -0.0045(19)
C20 0.030(2) 0.027(2) 0.029(2) 0.0007(18) 0.0083(18) -0.0024(17)
C21 0.063(4) 0.029(3) 0.072(4) 0.001(3) -0.006(3) 0.003(3)
C22 0.086(5) 0.059(4) 0.053(4) -0.035(4) 0.021(3) -0.026(3)
C23 0.057(4) 0.077(5) 0.089(5) 0.015(4) 0.016(4) 0.031(4)
C24 0.093(5) 0.060(4) 0.086(5) -0.011(4) 0.066(5) -0.011(4)
N1 0.086(4) 0.032(2) 0.035(2) -0.013(2) 0.012(2) 0.0020(18)
N2 0.039(2) 0.0268(19) 0.044(2) -0.0078(17) 0.0038(19) -0.0006(17)
O1 0.060(2) 0.0315(17) 0.0270(16) -0.0119(16) 0.0108(15) -0.0015(13)
O2 0.064(2) 0.0354(18) 0.0251(16) -0.0128(17) 0.0055(16) -0.0079(14)
O3 0.0392(18) 0.0292(16) 0.0270(15) -0.0041(14) 0.0050(13) 0.0010(12)
O4 0.0423(19) 0.0318(17) 0.0328(17) -0.0052(15) 0.0058(15) -0.0013(13)
O5 0.053(2) 0.0339(18) 0.061(2) -0.0036(16) 0.033(2) -0.0056(17)
O6 0.044(2) 0.057(2) 0.064(3) -0.0005(19) 0.015(2) 0.013(2)

loop_
_atom_type_symbol
_atom_type_description
_atom_type_scat_dispersion_real
_atom_type_scat_dispersion_imag
_atom_type_scat_source
C C 0.0033 0.0016 'International Tables Vol C Tables 4.2.6.8 and 6.1.1.4'
H H 0.0000 0.0000 'International Tables Vol C Tables 4.2.6.8 and 6.1.1.4'
Cl Cl 0.1484 0.1585 'International Tables Vol C Tables 4.2.6.8 and 6.1.1.4'
Cu Cu 0.3201 1.2651 'International Tables Vol C Tables 4.2.6.8 and 6.1.1.4'
N N 0.0061 0.0033 'International Tables Vol C Tables 4.2.6.8 and 6.1.1.4'
O O 0.0106 0.0060 'International Tables Vol C Tables 4.2.6.8 and 6.1.1.4'
Sm Sm -0.1638 3.4418 'International Tables Vol C Tables 4.2.6.8 and 6.1.1.4'

loop_
_geom_angle_atom_site_label_1
_geom_angle_atom_site_label_2
_geom_angle_atom_site_label_3
_geom_angle
O1 Sm1 O3 64.73(11)
O1 Sm1 O5 98.12(12)
O3 Sm1 O5 70.60(12)
O1 Sm1 O6 83.82(13)
O3 Sm1 O6 125.95(13)
O5 Sm1 O6 71.99(14)
O1 Sm1 O2 61.10(11)
O3 Sm1 O2 122.06(11)
O5 Sm1 O2 134.91(13)
O6 Sm1 O2 66.59(14)
O1 Sm1 O4 126.16(11)
O3 Sm1 O4 61.92(10)
O5 Sm1 O4 70.89(13)
O6 Sm1 O4 134.78(13)
O2 Sm1 O4 154.12(12)
O1 Sm1 Cl1 151.74(9)
O3 Sm1 Cl1 142.81(8)
O5 Sm1 Cl1 89.94(9)
O6 Sm1 Cl1 72.96(10)
O2 Sm1 Cl1 94.29(8)
O4 Sm1 Cl1 82.08(8)
O1 Sm1 Cl2 94.19(10)
O3 Sm1 Cl2 88.85(9)
O5 Sm1 Cl2 148.33(10)
O6 Sm1 Cl2 138.63(11)
O2 Sm1 Cl2 76.33(10)
O4 Sm1 Cl2 78.27(9)
Cl1 Sm1 Cl2 92.86(5)
O1 Sm1 Cu1 33.19(8)
O3 Sm1 Cu1 32.77(7)
O5 Sm1 Cu1 77.41(9)
O6 Sm1 Cu1 101.63(10)
O2 Sm1 Cu1 93.94(8)
O4 Sm1 Cu1 94.59(7)
Cl1 Sm1 Cu1 167.30(4)
Cl2 Sm1 Cu1 98.47(4)
O3 Cu1 N1 164.8(2)
O3 Cu1 N2 94.86(16)
N1 Cu1 N2 85.46(19)
O3 Cu1 O1 82.07(14)
N1 Cu1 O1 94.08(17)
N2 Cu1 O1 166.45(19)
O3 Cu1 Cl3 94.62(11)
N1 Cu1 Cl3 100.37(18)
N2 Cu1 Cl3 98.07(15)
O1 Cu1 Cl3 95.33(12)
O3 Cu1 Sm1 41.82(9)
N1 Cu1 Sm1 136.02(14)
N2 Cu1 Sm1 136.67(12)
O1 Cu1 Sm1 41.94(10)
Cl3 Cu1 Sm1 87.36(3)
O1 C1 C6 124.6(5)
O1 C1 C2 116.2(4)
C6 C1 C2 119.2(4)
C3 C2 O2 125.8(5)
C3 C2 C1 121.2(5)
O2 C2 C1 113.0(4)
C2 C3 C4 119.1(5)
C2 C3 H3 120.4
C4 C3 H3 120.4
C5 C4 C3 120.8(5)
C5 C4 H4 119.6
C3 C4 H4 119.6
C4 C5 C6 120.6(5)
C4 C5 H5 119.7
C6 C5 H5 119.7
C1 C6 C5 119.0(5)
C1 C6 C7 124.2(5)
C5 C6 C7 116.7(5)
N1 C7 C6 125.0(5)
N1 C7 H7 117.5
C6 C7 H7 117.5
C13 C8 N1 111.9(6)
C13 C8 C9 116.9(7)
N1 C8 C9 118.5(6)
C13 C8 H8 102.0
N1 C8 H8 102.0
C9 C8 H8 102.0
C8 C9 C10 112.2(6)
C8 C9 H9A 109.2
C10 C9 H9A 109.2
C8 C9 H9B 109.2
C10 C9 H9B 109.2
H9A C9 H9B 107.9
C11 C10 C9 117.0(8)
C11 C10 H10A 108.1
C9 C10 H10A 108.1
C11 C10 H10B 108.1
C9 C10 H10B 108.1
H10A C10 H10B 107.3
C10 C11 C12 119.0(6)
C10 C11 H11A 107.6
C12 C11 H11A 107.6
C10 C11 H11B 107.6
C12 C11 H11B 107.6
H11A C11 H11B 107.0
C13 C12 C11 110.8(6)
C13 C12 H12A 109.5
C11 C12 H12A 109.5
C13 C12 H12B 109.5
C11 C12 H12B 109.5
H12A C12 H12B 108.1
C8 C13 N2 112.3(5)
C8 C13 C12 119.6(6)
N2 C13 C12 117.6(6)
C8 C13 H13 100.9
N2 C13 H13 100.9
C12 C13 H13 100.9
N2 C14 C15 125.8(5)
N2 C14 H14 117.1
C15 C14 H14 117.1
C16 C15 C20 118.6(4)
C16 C15 C14 117.5(4)
C20 C15 C14 123.9(4)
C17 C16 C15 121.6(5)
C17 C16 H16 119.2
C15 C16 H16 119.2
C16 C17 C18 120.2(5)
C16 C17 H17 119.9
C18 C17 H17 119.9
C19 C18 C17 119.5(5)
C19 C18 H18 120.2
C17 C18 H18 120.2
C18 C19 O4 124.9(4)
C18 C19 C20 121.6(4)
O4 C19 C20 113.4(4)
O3 C20 C15 124.1(4)
O3 C20 C19 117.3(4)
C15 C20 C19 118.5(4)
O4 C21 H21A 109.5
O4 C21 H21B 109.5
H21A C21 H21B 109.5
O4 C21 H21C 109.5
H21A C21 H21C 109.5
H21B C21 H21C 109.5
O2 C22 H22A 109.5
O2 C22 H22B 109.5
H22A C22 H22B 109.5
O2 C22 H22C 109.5
H22A C22 H22C 109.5
H22B C22 H22C 109.5
O6 C23 H23A 109.5
O6 C23 H23B 109.5
H23A C23 H23B 109.5
O6 C23 H23C 109.5
H23A C23 H23C 109.5
H23B C23 H23C 109.5
O5 C24 H24A 109.5
O5 C24 H24B 109.5
H24A C24 H24B 109.5
O5 C24 H24C 109.5
H24A C24 H24C 109.5
H24B C24 H24C 109.5
C7 N1 C8 124.3(5)
C7 N1 Cu1 126.6(4)
C8 N1 Cu1 109.0(4)
C14 N2 C13 123.6(5)
C14 N2 Cu1 125.1(3)
C13 N2 Cu1 111.2(3)
C1 O1 Cu1 124.5(3)
C1 O1 Sm1 129.6(3)
Cu1 O1 Sm1 104.87(14)
C2 O2 C22 117.5(4)
C2 O2 Sm1 120.1(3)
C22 O2 Sm1 122.5(3)
C20 O3 Cu1 125.3(3)
C20 O3 Sm1 128.2(3)
Cu1 O3 Sm1 105.41(13)
C19 O4 C21 115.5(4)
C19 O4 Sm1 118.7(3)
C21 O4 Sm1 125.0(3)
C24 O5 Sm1 132.4(4)
C24 O5 H5A 107.4
Sm1 O5 H5A 109.5
C23 O6 Sm1 130.7(4)
C23 O6 H6 102.8
Sm1 O6 H6 122.0

loop_
_geom_bond_atom_site_label_1
_geom_bond_atom_site_label_2
_geom_bond_distance
Sm1 O1 2.372(3)
Sm1 O3 2.372(3)
Sm1 O5 2.434(4)
Sm1 O6 2.550(4)
Sm1 O2 2.611(3)
Sm1 O4 2.615(3)
Sm1 Cl1 2.6637(13)
Sm1 Cl2 2.6940(15)
Sm1 Cu1 3.4296(9)
Cu1 O3 1.926(3)
Cu1 N1 1.926(4)
Cu1 N2 1.931(4)
Cu1 O1 1.942(3)
Cu1 Cl3 2.6621(17)
C1 O1 1.343(5)
C1 C6 1.388(7)
C1 C2 1.404(7)
C2 C3 1.379(7)
C2 O2 1.390(6)
C3 C4 1.388(9)
C3 H3 0.9300
C4 C5 1.366(9)
C4 H4 0.9300
C5 C6 1.412(7)
C5 H5 0.9300
C6 C7 1.450(8)
C7 N1 1.275(7)
C7 H7 0.9300
C8 C13 1.394(10)
C8 N1 1.477(8)
C8 C9 1.497(8)
C8 H8 0.9800
C9 C10 1.499(10)
C9 H9A 0.9700
C9 H9B 0.9700
C10 C11 1.410(12)
C10 H10A 0.9700
C10 H10B 0.9700
C11 C12 1.531(9)
C11 H11A 0.9700
C11 H11B 0.9700
C12 C13 1.497(8)
C12 H12A 0.9700
C12 H12B 0.9700
C13 N2 1.478(7)
C13 H13 0.9800
C14 N2 1.277(7)
C14 C15 1.451(7)
C14 H14 0.9300
C15 C16 1.407(7)
C15 C20 1.411(6)
C16 C17 1.365(7)
C16 H16 0.9300
C17 C18 1.398(7)
C17 H17 0.9300
C18 C19 1.369(7)
C18 H18 0.9300
C19 O4 1.389(6)
C19 C20 1.412(6)
C20 O3 1.327(5)
C21 O4 1.441(6)
C21 H21A 0.9600
C21 H21B 0.9600
C21 H21C 0.9600
C22 O2 1.434(6)
C22 H22A 0.9600
C22 H22B 0.9600
C22 H22C 0.9600
C23 O6 1.416(8)
C23 H23A 0.9600
C23 H23B 0.9600
C23 H23C 0.9600
C24 O5 1.405(7)
C24 H24A 0.9600
C24 H24B 0.9600
C24 H24C 0.9600
O5 H5A 0.8297
O6 H6 0.8237

loop_
_geom_hbond_atom_site_label_D
_geom_hbond_atom_site_label_H
_geom_hbond_atom_site_label_A
_geom_hbond_site_symmetry_A
_geom_hbond_distance_DH
_geom_hbond_distance_HA
_geom_hbond_distance_DA
_geom_hbond_angle_DHA
O5 H5A Cl3 . 0.83 2.20 3.016(4) 169.3
O6 H6 Cl2 1_455 0.82 2.45 3.251(4) 165.6
